data_9010769
loop_
_publ_author_name
'Hatert, F.'
'Hermann, R. P.'
'Fransolet, A. M.'
'Long, G. J.'
'Grandjean, F.'

_publ_section_title
;A structural, infrared, and Mossbauer spectral study of rosemaryite,
 NdMnFe3+Al(PO4)3 Locality: Buranga pegmatite, Rwanda
;
_journal_name_full 'European Journal of Mineralogy'
_journal_page_first 775
_journal_page_last 785
_journal_paper_doi 10.1127/0935-1221/2006/0018-0775
_journal_volume 18
_journal_year 2006
_chemical_compound_source 'Buranga pegmatite, Rwanda'
_chemical_formula_sum 'Al0.785 Ca0.096 Fe1.182 Mg0.083 Mn1.113 Na0.511 O12 P3'
_chemical_name_mineral Rosemaryite
_space_group_IT_number 14
_symmetry_space_group_name_Hall '-P 2yn'
_symmetry_space_group_name_H-M 'P 1 21/n 1'
_cell_angle_alpha 90
_cell_angle_beta 114.48
_cell_angle_gamma 90
_cell_length_a 12.001
_cell_length_b 12.396
_cell_length_c 6.329
_cell_formula_units_Z 4
_cell_volume 856.892
_database_code_amcsd 0007183
_exptl_crystal_density_diffrn 3.495
_cod_original_formula_sum 'Na.511 Mn1.113 Ca.096 Mg.083 Fe1.182 Al.785 P3 O12'
_cod_database_code 9010769

loop_
_space_group_symop_operation_xyz
x,y,z
1/2+x,1/2-y,1/2+z
1/2-x,1/2+y,1/2-z
-x,-y,-z

loop_
_atom_site_label
_atom_site_fract_x
_atom_site_fract_y
_atom_site_fract_z
_atom_site_occupancy
_atom_site_U_iso_or_equiv
NaX2 -0.00020 -0.01350 0.24600 0.43600 0.03200
MnX1a 0.50000 0.00000 0.00000 0.45000 0.04420
NaX1a 0.50000 0.00000 0.00000 0.05000 0.04420
NaX1b 0.50000 0.00000 0.50000 0.10000 0.03200
MnX1b 0.50000 0.00000 0.50000 0.06900 0.03200
MnM1 0.00274 0.26107 0.26214 0.75400 0.01080
CaM1 0.00274 0.26107 0.26214 0.09600 0.01080
MgM1 0.00274 0.26107 0.26214 0.08300 0.01080
Fe2M1 0.00274 0.26107 0.26214 0.06700 0.01080
AlM2a 0.27947 -0.34053 0.36050 0.68500 0.00710
Fe3M2a 0.27947 -0.34053 0.36050 0.23600 0.00710
Fe2M2a 0.27947 -0.34053 0.36050 0.07900 0.00710
Fe3M2b 0.22217 -0.14821 0.62934 0.80000 0.00750
AlM2b 0.22217 -0.14821 0.62934 0.10000 0.00750
MnM2b 0.22217 -0.14821 0.62934 0.10000 0.00750
P1 0.00354 -0.28313 0.24130 1.00000 0.00770
P2a 0.24199 -0.09980 0.12280 1.00000 0.00850
P2b 0.24454 0.11190 0.64690 1.00000 0.00730
O1a 0.44650 -0.28540 0.51770 1.00000 0.01110
O1b 0.45230 -0.70830 0.04500 1.00000 0.01280
O2a 0.10620 -0.35090 0.22500 1.00000 0.01700
O2b 0.08840 -0.63520 0.73730 1.00000 0.01570
O3a 0.31540 -0.32990 0.08930 1.00000 0.01150
O3b 0.33400 -0.65710 0.61090 1.00000 0.01790
O4a 0.12470 0.40700 0.34150 1.00000 0.01730
O4b 0.11720 -0.39990 0.77380 1.00000 0.01290
O5a 0.23360 -0.17000 0.31830 1.00000 0.01410
O5b 0.22420 -0.81700 0.82990 1.00000 0.01180
O6a 0.31140 -0.48790 0.37810 1.00000 0.01570
O6b 0.31520 -0.49750 0.87400 1.00000 0.01990

loop_
_cod_related_entry_id
_cod_related_entry_database
_cod_related_entry_code
1 AMCSD 0007183
